data_4001506
loop_
_publ_author_name
'Chen, Chao'
'Liu, Yunling'
'Wang, Shuhua'
'Li, Guanghua'
'Bi, Minghui'
'Yi, Zhuo'
'Pang, Wenqin'

_publ_section_title
;
 Hydrothermal Syntheses, Structural Characterizations, and
 Photoluminescence Properties of Three Fluorinated Indium Phosphates with
 Bipyridyl Ligands:&#x00A0; In3F2(2,2&#x2018;-bipy)2(HPO4)2(H1.5PO4)2,
 In2F2(H2O)(2,2&#x2018;-bipy)(HPO4)2, and
 In2F2(H2O)(2,2&#x2018;-bipy-5-amine)(HPO4)2
;
_journal_issue 13
_journal_name_full 'Chemistry of Materials'
_journal_page_first 2950
_journal_paper_doi 10.1021/cm052395x
_journal_volume 18
_journal_year 2006
_chemical_formula_sum 'C10 H12 F2 In2 N2 O9 P2'
_chemical_formula_weight 633.80
_chemical_melting_point ?
_chemical_name_systematic
; 
 ? 
;
_space_group_IT_number 2
_symmetry_cell_setting triclinic
_symmetry_space_group_name_Hall '-P 1'
_symmetry_space_group_name_H-M 'P -1'
_atom_sites_solution_hydrogens geom
_atom_sites_solution_primary direct
_atom_sites_solution_secondary difmap
_audit_creation_method SHELXL-97
_cell_angle_alpha 107.139(3)
_cell_angle_beta 105.101(3)
_cell_angle_gamma 99.328(3)
_cell_formula_units_Z 2
_cell_length_a 7.8843(17)
_cell_length_b 10.321(2)
_cell_length_c 11.395(2)
_cell_measurement_reflns_used 4428
_cell_measurement_temperature 293(2)
_cell_measurement_theta_max 25.49
_cell_measurement_theta_min 1.98
_cell_volume 826.3(3)
_computing_cell_refinement Process-auto
_computing_data_collection Process-auto
_computing_data_reduction Process-auto
_computing_molecular_graphics 'Siemens SHELXTL'
_computing_publication_material 'Siemens SHELXTL'
_computing_structure_refinement 'SHELXL-97 (Sheldrick, 1997)'
_computing_structure_solution 'SHELXS-97 (Sheldrick, 1990)'
_diffrn_ambient_temperature 293(2)
_diffrn_measured_fraction_theta_full 0.977
_diffrn_measured_fraction_theta_max 0.977
_diffrn_measurement_device_type 'Seimens Smart CCD'
_diffrn_measurement_method omega-scan
_diffrn_radiation_monochromator graphite
_diffrn_radiation_source 'fine-focus sealed tube'
_diffrn_radiation_type MoK\a
_diffrn_radiation_wavelength 0.71073
_diffrn_reflns_av_R_equivalents 0.0450
_diffrn_reflns_av_sigmaI/netI 0.0512
_diffrn_reflns_limit_h_max 9
_diffrn_reflns_limit_h_min -9
_diffrn_reflns_limit_k_max 12
_diffrn_reflns_limit_k_min -12
_diffrn_reflns_limit_l_max 13
_diffrn_reflns_limit_l_min -7
_diffrn_reflns_number 4428
_diffrn_reflns_theta_full 25.49
_diffrn_reflns_theta_max 25.49
_diffrn_reflns_theta_min 1.98
_exptl_absorpt_coefficient_mu 3.059
_exptl_absorpt_correction_type none
_exptl_crystal_colour colorless
_exptl_crystal_density_diffrn 2.547
_exptl_crystal_density_meas ?
_exptl_crystal_density_method 'not measured'
_exptl_crystal_description platelet
_exptl_crystal_F_000 608
_exptl_crystal_size_max 0.116
_exptl_crystal_size_mid 0.086
_exptl_crystal_size_min 0.049
_refine_diff_density_max 1.053
_refine_diff_density_min -0.927
_refine_diff_density_rms 0.176
_refine_ls_extinction_method none
_refine_ls_goodness_of_fit_ref 1.193
_refine_ls_hydrogen_treatment mixed
_refine_ls_matrix_type full
_refine_ls_number_parameters 275
_refine_ls_number_reflns 3015
_refine_ls_number_restraints 0
_refine_ls_restrained_S_all 1.193
_refine_ls_R_factor_all 0.0476
_refine_ls_R_factor_gt 0.0409
_refine_ls_shift/su_max 0.000
_refine_ls_shift/su_mean 0.000
_refine_ls_structure_factor_coef Fsqd
_refine_ls_weighting_details 'calc w=1/[\s^2^(Fo^2^)+(0.0171P)^2^+7.2746P] where P=(Fo^2^+2Fc^2^)/3'
_refine_ls_weighting_scheme calc
_refine_ls_wR_factor_gt 0.0948
_refine_ls_wR_factor_ref 0.0973
_reflns_number_gt 2629
_reflns_number_total 3015
_reflns_threshold_expression >2sigma(I)
_cod_data_source_file cm052395xsi20051031_085806.cif
_cod_data_source_block 2
_cod_depositor_comments
;
The following automatic conversions were performed:

'_chemical_melting_point' value 'not measured' was changed to '?' -
the value is undefined or not given.

Automatic conversion script
Id: cif_fix_values 1715 2011-07-08 13:25:40Z adriana 

The following automatic conversions were performed:

'_exptl_crystal_density_meas' value 'none' was changed to '?' - the
value is perceived as not measured.

Automatic conversion script
Id: cif_fix_values 3008 2015-01-20 13:52:24Z robertas 
;
_cod_original_sg_symbol_H-M P-1
_cod_database_code 4001506

loop_
_symmetry_equiv_pos_as_xyz
'x, y, z'
'-x, -y, -z'

loop_
_atom_site_label
_atom_site_type_symbol
_atom_site_fract_x
_atom_site_fract_y
_atom_site_fract_z
_atom_site_U_iso_or_equiv
_atom_site_adp_type
_atom_site_occupancy
_atom_site_symmetry_multiplicity
_atom_site_calc_flag
_atom_site_refinement_flags
In1 In 0.35268(7) 0.09397(5) 0.14863(5) 0.01320(15) Uani 1 1 d .
In2 In -0.20147(7) 0.43264(6) 0.01161(5) 0.01502(15) Uani 1 1 d .
P1 P 0.5561(2) -0.1643(2) 0.09863(19) 0.0129(4) Uani 1 1 d .
P2 P -0.0440(3) 0.1959(2) 0.11931(19) 0.0135(4) Uani 1 1 d .
F2 F -0.3278(6) 0.5357(5) 0.1350(5) 0.0238(10) Uani 1 1 d .
O2 O 0.4072(7) -0.2584(6) 0.1196(5) 0.0181(12) Uani 1 1 d .
O3 O 0.1590(7) 0.2163(5) 0.1412(5) 0.0172(11) Uani 1 1 d .
F1 F 0.0235(5) 0.6115(5) 0.0990(4) 0.0201(10) Uani 1 1 d .
O4 O -0.0863(7) 0.3380(6) 0.1388(5) 0.0189(12) Uani 1 1 d .
O5 O 0.5726(6) -0.0086(5) 0.1660(5) 0.0149(11) Uani 1 1 d .
O6 O 0.5327(7) -0.2006(6) -0.0448(5) 0.0189(12) Uani 1 1 d .
O7 O 0.7408(7) -0.1881(5) 0.1711(5) 0.0186(12) Uani 1 1 d .
H10 H 0.7400 -0.2709 0.1404 0.022 Uiso 1 1 calc R
O8 O -0.1629(7) 0.0856(6) -0.0093(5) 0.0212(12) Uani 1 1 d .
O9 O -0.0758(8) 0.1486(6) 0.2325(5) 0.0243(13) Uani 1 1 d .
H9 H -0.1828 0.1392 0.2279 0.029 Uiso 1 1 calc R
O1 O -0.3228(7) 0.5357(6) -0.1212(5) 0.0209(12) Uani 1 1 d .
N1 N 0.5340(9) 0.2668(7) 0.3368(6) 0.0183(14) Uani 1 1 d .
N2 N 0.2909(9) 0.0380(7) 0.3106(6) 0.0186(14) Uani 1 1 d .
C1 C 0.6570(12) 0.3781(9) 0.3422(9) 0.028(2) Uani 1 1 d .
C5 C 0.5155(11) 0.2582(9) 0.4466(8) 0.0250(19) Uani 1 1 d .
C6 C 0.3781(11) 0.1327(9) 0.4341(8) 0.0239(18) Uani 1 1 d .
C10 C 0.1684(12) -0.0792(10) 0.2918(9) 0.0263(19) Uani 1 1 d .
C9 C 0.1309(12) -0.1107(11) 0.3934(10) 0.033(2) Uani 1 1 d .
C2 C 0.7630(13) 0.4820(11) 0.4584(11) 0.039(2) Uani 1 1 d .
C7 C 0.3444(13) 0.1043(11) 0.5382(9) 0.032(2) Uani 1 1 d .
C4 C 0.6181(15) 0.3604(12) 0.5677(9) 0.040(3) Uani 1 1 d .
C8 C 0.2192(14) -0.0176(13) 0.5176(11) 0.041(3) Uani 1 1 d .
C3 C 0.7401(15) 0.4736(12) 0.5731(11) 0.047(3) Uani 1 1 d .
H1 H 0.693(18) 0.386(14) 0.280(13) 0.080 Uiso 1 1 d .
H5 H 0.406(13) 0.163(10) 0.614(10) 0.03(3) Uiso 1 1 d .
H7 H 0.047(13) -0.200(11) 0.387(9) 0.04(3) Uiso 1 1 d .
H6 H 0.178(12) -0.038(9) 0.573(9) 0.02(2) Uiso 1 1 d .
H2 H 0.854(16) 0.561(13) 0.453(11) 0.07(4) Uiso 1 1 d .
H4 H 0.592(17) 0.345(13) 0.633(12) 0.07(4) Uiso 1 1 d .
H3 H 0.823(14) 0.551(12) 0.653(10) 0.05(3) Uiso 1 1 d .
H8 H 0.129(13) -0.148(11) 0.187(10) 0.04(3) Uiso 1 1 d .

loop_
_atom_site_aniso_label
_atom_site_aniso_U_11
_atom_site_aniso_U_22
_atom_site_aniso_U_33
_atom_site_aniso_U_23
_atom_site_aniso_U_13
_atom_site_aniso_U_12
In1 0.0122(3) 0.0142(3) 0.0130(3) 0.0050(2) 0.0032(2) 0.0040(2)
In2 0.0119(3) 0.0144(3) 0.0203(3) 0.0075(2) 0.0058(2) 0.0042(2)
P1 0.0102(9) 0.0137(10) 0.0159(10) 0.0067(8) 0.0040(8) 0.0035(7)
P2 0.0122(9) 0.0126(10) 0.0153(10) 0.0057(8) 0.0029(8) 0.0035(7)
F2 0.022(2) 0.028(3) 0.030(3) 0.015(2) 0.014(2) 0.010(2)
O2 0.016(3) 0.019(3) 0.019(3) 0.007(2) 0.007(2) 0.001(2)
O3 0.013(3) 0.015(3) 0.024(3) 0.008(2) 0.005(2) 0.003(2)
F1 0.010(2) 0.019(2) 0.027(3) 0.002(2) 0.0083(19) 0.0012(18)
O4 0.015(3) 0.019(3) 0.021(3) 0.006(2) 0.001(2) 0.008(2)
O5 0.010(2) 0.014(3) 0.023(3) 0.009(2) 0.007(2) 0.006(2)
O6 0.017(3) 0.023(3) 0.022(3) 0.012(2) 0.010(2) 0.005(2)
O7 0.011(3) 0.016(3) 0.026(3) 0.006(2) 0.002(2) 0.007(2)
O8 0.018(3) 0.014(3) 0.023(3) 0.000(2) 0.003(2) 0.001(2)
O9 0.022(3) 0.033(3) 0.025(3) 0.016(3) 0.011(3) 0.007(3)
O1 0.021(3) 0.021(3) 0.022(3) 0.011(2) 0.005(2) 0.007(2)
N1 0.020(3) 0.020(4) 0.015(3) 0.005(3) 0.006(3) 0.008(3)
N2 0.022(3) 0.020(4) 0.017(3) 0.009(3) 0.008(3) 0.009(3)
C1 0.023(5) 0.023(5) 0.034(5) 0.009(4) 0.006(4) 0.003(4)
C5 0.023(4) 0.026(5) 0.023(5) 0.006(4) 0.001(4) 0.012(4)
C6 0.024(4) 0.031(5) 0.017(4) 0.008(4) 0.007(4) 0.011(4)
C10 0.025(4) 0.031(5) 0.027(5) 0.016(4) 0.010(4) 0.006(4)
C9 0.023(5) 0.046(6) 0.037(6) 0.028(5) 0.008(4) 0.001(4)
C2 0.025(5) 0.031(6) 0.044(6) 0.007(5) 0.003(5) -0.006(4)
C7 0.034(5) 0.046(6) 0.016(5) 0.010(4) 0.011(4) 0.005(5)
C4 0.045(6) 0.047(7) 0.016(5) 0.000(4) 0.007(5) 0.008(5)
C8 0.032(5) 0.069(8) 0.039(6) 0.035(6) 0.020(5) 0.017(5)
C3 0.042(6) 0.042(6) 0.031(6) -0.008(5) 0.001(5) -0.004(5)

loop_
_atom_type_symbol
_atom_type_description
_atom_type_scat_dispersion_real
_atom_type_scat_dispersion_imag
_atom_type_scat_source
C C 0.0033 0.0016 'International Tables Vol C Tables 4.2.6.8 and 6.1.1.4'
H H 0.0000 0.0000 'International Tables Vol C Tables 4.2.6.8 and 6.1.1.4'
N N 0.0061 0.0033 'International Tables Vol C Tables 4.2.6.8 and 6.1.1.4'
O O 0.0106 0.0060 'International Tables Vol C Tables 4.2.6.8 and 6.1.1.4'
F F 0.0171 0.0103 'International Tables Vol C Tables 4.2.6.8 and 6.1.1.4'
P P 0.1023 0.0942 'International Tables Vol C Tables 4.2.6.8 and 6.1.1.4'
In In -0.7276 1.3100 'International Tables Vol C Tables 4.2.6.8 and 6.1.1.4'

loop_
_geom_angle_atom_site_label_1
_geom_angle_atom_site_label_2
_geom_angle_atom_site_label_3
_geom_angle
_geom_angle_site_symmetry_1
_geom_angle_site_symmetry_3
O8 In1 O6 105.8(2) 2 2_655
O8 In1 O3 92.5(2) 2 .
O6 In1 O3 87.3(2) 2_655 .
O8 In1 O5 93.5(2) 2 .
O6 In1 O5 89.1(2) 2_655 .
O3 In1 O5 173.66(19) . .
O8 In1 N2 92.0(2) 2 .
O6 In1 N2 162.2(2) 2_655 .
O3 In1 N2 91.9(2) . .
O5 In1 N2 89.9(2) . .
O8 In1 N1 164.9(2) 2 .
O6 In1 N1 89.2(2) 2_655 .
O3 In1 N1 88.0(2) . .
O5 In1 N1 86.7(2) . .
N2 In1 N1 72.9(2) . .
F2 In2 O2 103.3(2) . 2
F2 In2 O4 93.0(2) . .
O2 In2 O4 97.6(2) 2 .
F2 In2 F1 88.41(17) . .
O2 In2 F1 164.40(19) 2 .
O4 In2 F1 91.9(2) . .
F2 In2 F1 162.94(18) . 2_565
O2 In2 F1 91.77(18) 2 2_565
O4 In2 F1 92.83(19) . 2_565
F1 In2 F1 75.38(18) . 2_565
F2 In2 O1 86.44(19) . .
O2 In2 O1 83.0(2) 2 .
O4 In2 O1 179.2(2) . .
F1 In2 O1 87.55(19) . .
F1 In2 O1 87.56(19) 2_565 .
F2 In2 In2 126.10(13) . 2_565
O2 In2 In2 128.73(15) 2 2_565
O4 In2 In2 93.01(15) . 2_565
F1 In2 In2 37.87(11) . 2_565
F1 In2 In2 37.51(11) 2_565 2_565
O1 In2 In2 86.91(15) . 2_565
O2 P1 O6 111.4(3) . .
O2 P1 O5 112.1(3) . .
O6 P1 O5 112.1(3) . .
O2 P1 O7 106.5(3) . .
O6 P1 O7 109.9(3) . .
O5 P1 O7 104.5(3) . .
O8 P2 O4 112.7(3) . .
O8 P2 O3 113.9(3) . .
O4 P2 O3 108.4(3) . .
O8 P2 O9 109.2(3) . .
O4 P2 O9 107.3(3) . .
O3 P2 O9 104.8(3) . .
P1 O2 In2 130.5(3) . 2
P2 O3 In1 138.3(3) . .
In2 F1 In2 104.62(18) . 2_565
P2 O4 In2 133.4(3) . .
P1 O5 In1 126.2(3) . .
P1 O6 In1 132.7(3) . 2_655
P1 O7 H10 109.5 . .
P2 O8 In1 162.3(4) . 2
P2 O9 H9 109.5 . .
C5 N1 C1 118.8(7) . .
C5 N1 In1 117.6(6) . .
C1 N1 In1 123.6(6) . .
C10 N2 C6 119.4(7) . .
C10 N2 In1 123.3(6) . .
C6 N2 In1 117.2(5) . .
N1 C1 C2 121.9(9) . .
N1 C1 H1 126(10) . .
C2 C1 H1 111(9) . .
N1 C5 C4 122.2(9) . .
N1 C5 C6 116.2(7) . .
C4 C5 C6 121.6(9) . .
N2 C6 C7 119.8(8) . .
N2 C6 C5 115.9(7) . .
C7 C6 C5 124.1(8) . .
N2 C10 C9 122.3(8) . .
N2 C10 H8 107(5) . .
C9 C10 H8 130(5) . .
C8 C9 C10 118.8(9) . .
C8 C9 H7 115(6) . .
C10 C9 H7 127(6) . .
C1 C2 C3 119.0(9) . .
C1 C2 H2 116(7) . .
C3 C2 H2 125(7) . .
C6 C7 C8 120.1(9) . .
C6 C7 H5 118(7) . .
C8 C7 H5 122(7) . .
C3 C4 C5 119.1(10) . .
C3 C4 H4 127(9) . .
C5 C4 H4 114(9) . .
C9 C8 C7 119.5(9) . .
C9 C8 H6 113(6) . .
C7 C8 H6 127(7) . .
C4 C3 C2 119.0(9) . .
C4 C3 H3 127(6) . .
C2 C3 H3 114(6) . .

loop_
_geom_bond_atom_site_label_1
_geom_bond_atom_site_label_2
_geom_bond_distance
_geom_bond_site_symmetry_2
In1 O8 2.079(5) 2
In1 O6 2.105(5) 2_655
In1 O3 2.134(5) .
In1 O5 2.169(5) .
In1 N2 2.232(6) .
In1 N1 2.269(7) .
In2 F2 2.071(5) .
In2 O2 2.075(5) 2
In2 O4 2.078(5) .
In2 F1 2.117(4) .
In2 F1 2.135(4) 2_565
In2 O1 2.205(5) .
In2 In2 3.3644(12) 2_565
P1 O2 1.514(5) .
P1 O6 1.518(6) .
P1 O5 1.530(5) .
P1 O7 1.573(5) .
P2 O8 1.509(6) .
P2 O4 1.522(5) .
P2 O3 1.523(5) .
P2 O9 1.570(6) .
O2 In2 2.075(5) 2
F1 In2 2.135(4) 2_565
O6 In1 2.105(5) 2_655
O7 H10 0.8200 .
O8 In1 2.079(5) 2
O9 H9 0.8200 .
N1 C5 1.323(11) .
N1 C1 1.353(11) .
N2 C10 1.343(11) .
N2 C6 1.370(10) .
C1 C2 1.378(13) .
C1 H1 0.85(13) .
C5 C4 1.398(13) .
C5 C6 1.492(12) .
C6 C7 1.381(12) .
C10 C9 1.378(12) .
C10 H8 1.13(10) .
C9 C8 1.371(15) .
C9 H7 1.02(10) .
C2 C3 1.390(16) .
C2 H2 1.02(12) .
C7 C8 1.384(15) .
C7 H5 0.86(10) .
C4 C3 1.363(16) .
C4 H4 0.87(12) .
C8 H6 0.84(9) .
C3 H3 0.99(11) .
